data_4119609
loop_
_publ_author_name
'Michael P. Stewart'
'Ming-Hsun Ho'
'Stefan Wiese'
'Mary Lou Lindstrom'
'Colleen E. Thogerson'
'Simone Raugei'
'R. Morris Bullock'
'Monte L. Helm'

_publ_section_title
;
 High Catalytic Rates for Hydrogen Production Using Nickel
 Electrocatalysts with Seven-Membered Cyclic Diphosphine Ligands
 Containing One Pendant Amine
;
_journal_name_full 'Journal of the American Chemical Society'
_journal_page_first 6033
_journal_page_last 6046
_journal_paper_doi 10.1021/ja400181a
_journal_volume 135
_journal_year 2013
_chemical_formula_moiety 'C46 H50 N2 Ni P4, 2(B F4), 2(C2 H3 N)'
_chemical_formula_sum 'C50 H56 B2 F8 N4 Ni P4'
_chemical_formula_weight 1069.20
_chemical_name_common '[Ni(7PPh2NPhMe)2](BF4)2'
_space_group_IT_number 2
_symmetry_cell_setting triclinic
_symmetry_space_group_name_Hall '-P 1'
_symmetry_space_group_name_H-M 'P -1'
_atom_sites_solution_hydrogens geom
_atom_sites_solution_primary direct
_atom_sites_solution_secondary difmap
_audit_creation_method SHELXL-97
_cell_angle_alpha 93.072(2)
_cell_angle_beta 93.8470(10)
_cell_angle_gamma 104.0340(10)
_cell_formula_units_Z 1
_cell_length_a 9.5270(3)
_cell_length_b 10.7718(3)
_cell_length_c 12.1475(3)
_cell_measurement_reflns_used 9916
_cell_measurement_temperature 173(2)
_cell_measurement_theta_max 28.86
_cell_measurement_theta_min 2.49
_cell_volume 1203.53(6)
_computing_cell_refinement 'Bruker SAINT'
_computing_data_collection 'Bruker APEX2'
_computing_data_reduction 'Bruker SAINT'
_computing_molecular_graphics 'Bruker SHELXTL'
_computing_publication_material 'Bruker SHELXTL'
_computing_structure_refinement 'SHELXL-97 (Sheldrick, 2008)'
_computing_structure_solution 'SHELXS-97 (Sheldrick, 2008)'
_diffrn_ambient_temperature 173(2)
_diffrn_measured_fraction_theta_full 0.999
_diffrn_measured_fraction_theta_max 0.999
_diffrn_measurement_device_type 'Bruker APEX-II CCD'
_diffrn_measurement_method '\f and \w scans'
_diffrn_radiation_monochromator graphite
_diffrn_radiation_source 'fine-focus sealed tube'
_diffrn_radiation_type MoK\a
_diffrn_radiation_wavelength 0.71073
_diffrn_reflns_av_R_equivalents 0.0356
_diffrn_reflns_av_sigmaI/netI 0.0353
_diffrn_reflns_limit_h_max 12
_diffrn_reflns_limit_h_min -12
_diffrn_reflns_limit_k_max 14
_diffrn_reflns_limit_k_min -14
_diffrn_reflns_limit_l_max 16
_diffrn_reflns_limit_l_min -16
_diffrn_reflns_number 24620
_diffrn_reflns_theta_full 28.28
_diffrn_reflns_theta_max 28.28
_diffrn_reflns_theta_min 2.21
_exptl_absorpt_coefficient_mu 0.609
_exptl_absorpt_correction_T_max 0.9473
_exptl_absorpt_correction_T_min 0.8778
_exptl_absorpt_correction_type multi-scan
_exptl_absorpt_process_details 'SADABS; (Sheldrick, 2006)'
_exptl_crystal_colour orange
_exptl_crystal_density_diffrn 1.475
_exptl_crystal_description block
_exptl_crystal_F_000 554
_exptl_crystal_size_max 0.22
_exptl_crystal_size_mid 0.12
_exptl_crystal_size_min 0.09
_refine_diff_density_max 0.701
_refine_diff_density_min -0.458
_refine_diff_density_rms 0.063
_refine_ls_extinction_method none
_refine_ls_goodness_of_fit_ref 1.024
_refine_ls_hydrogen_treatment constr
_refine_ls_matrix_type full
_refine_ls_number_parameters 315
_refine_ls_number_reflns 5972
_refine_ls_number_restraints 0
_refine_ls_restrained_S_all 1.024
_refine_ls_R_factor_all 0.0516
_refine_ls_R_factor_gt 0.0377
_refine_ls_shift/su_max 0.000
_refine_ls_shift/su_mean 0.000
_refine_ls_structure_factor_coef Fsqd
_refine_ls_weighting_details 'calc w=1/[\s^2^(Fo^2^)+(0.0461P)^2^+0.7542P] where P=(Fo^2^+2Fc^2^)/3'
_refine_ls_weighting_scheme calc
_refine_ls_wR_factor_gt 0.0909
_refine_ls_wR_factor_ref 0.0979
_reflns_number_gt 4821
_reflns_number_total 5972
_reflns_threshold_expression >2sigma(I)
_cod_data_source_file ja400181a_si_002_2.cif
_cod_data_source_block helm082_0m
_cod_original_sg_symbol_Hall -P1
_cod_database_code 4119609

loop_
_symmetry_equiv_pos_as_xyz
'x, y, z'
'-x, -y, -z'

loop_
_atom_site_label
_atom_site_type_symbol
_atom_site_fract_x
_atom_site_fract_y
_atom_site_fract_z
_atom_site_U_iso_or_equiv
_atom_site_adp_type
_atom_site_occupancy
_atom_site_symmetry_multiplicity
_atom_site_calc_flag
_atom_site_refinement_flags
Ni1 Ni 0.5000 0.5000 0.0000 0.01473(9) Uani 1 2 d S
P1 P 0.43545(5) 0.50255(5) 0.17080(4) 0.01653(11) Uani 1 1 d .
P2 P 0.73729(5) 0.52603(4) 0.03355(4) 0.01631(11) Uani 1 1 d .
N1 N 0.33631(17) 0.70685(15) 0.09244(13) 0.0202(3) Uani 1 1 d .
C1 C 0.3618(2) 0.64788(19) 0.19362(16) 0.0229(4) Uani 1 1 d .
H1A H 0.2695 0.6227 0.2290 0.027 Uiso 1 1 calc R
H1B H 0.4313 0.7117 0.2451 0.027 Uiso 1 1 calc R
C2 C 0.2196(2) 0.62692(19) 0.01986(17) 0.0221(4) Uani 1 1 d .
H2A H 0.1991 0.6756 -0.0436 0.027 Uiso 1 1 calc R
H2B H 0.1310 0.6053 0.0602 0.027 Uiso 1 1 calc R
C3 C 0.8218(2) 0.6416(2) -0.06280(16) 0.0246(4) Uani 1 1 d .
H3A H 0.8399 0.7297 -0.0275 0.030 Uiso 1 1 calc R
H3B H 0.9165 0.6259 -0.0797 0.030 Uiso 1 1 calc R
C4 C 0.2746(2) 0.36900(19) 0.17021(16) 0.0238(4) Uani 1 1 d .
H4A H 0.3049 0.2880 0.1781 0.029 Uiso 1 1 calc R
H4B H 0.2190 0.3825 0.2339 0.029 Uiso 1 1 calc R
C5 C 0.5431(2) 0.49166(19) 0.29668(15) 0.0202(4) Uani 1 1 d .
C6 C 0.6193(2) 0.6012(2) 0.36106(17) 0.0256(4) Uani 1 1 d .
H6 H 0.6203 0.6838 0.3368 0.031 Uiso 1 1 calc R
C7 C 0.6938(2) 0.5898(2) 0.46067(18) 0.0318(5) Uani 1 1 d .
H7 H 0.7457 0.6645 0.5046 0.038 Uiso 1 1 calc R
C8 C 0.6923(2) 0.4700(2) 0.49591(17) 0.0318(5) Uani 1 1 d .
H8 H 0.7407 0.4626 0.5653 0.038 Uiso 1 1 calc R
C9 C 0.6214(2) 0.3610(2) 0.43133(18) 0.0311(5) Uani 1 1 d .
H9 H 0.6235 0.2788 0.4552 0.037 Uiso 1 1 calc R
C10 C 0.5467(2) 0.3712(2) 0.33122(17) 0.0260(4) Uani 1 1 d .
H10 H 0.4983 0.2961 0.2864 0.031 Uiso 1 1 calc R
C11 C 0.4573(2) 0.77943(18) 0.04383(16) 0.0207(4) Uani 1 1 d .
C12 C 0.4451(2) 0.8156(2) -0.06468(17) 0.0286(5) Uani 1 1 d .
H12 H 0.3563 0.7839 -0.1091 0.034 Uiso 1 1 calc R
C13 C 0.5607(3) 0.8971(2) -0.10824(19) 0.0328(5) Uani 1 1 d .
H13 H 0.5487 0.9209 -0.1818 0.039 Uiso 1 1 calc R
C14 C 0.6933(2) 0.9449(2) -0.0474(2) 0.0325(5) Uani 1 1 d .
C15 C 0.7045(2) 0.9101(2) 0.0599(2) 0.0365(6) Uani 1 1 d .
H15 H 0.7933 0.9431 0.1041 0.044 Uiso 1 1 calc R
C16 C 0.5906(2) 0.8286(2) 0.1054(2) 0.0313(5) Uani 1 1 d .
H16 H 0.6033 0.8060 0.1793 0.038 Uiso 1 1 calc R
C17 C 0.8197(3) 1.0323(2) -0.0954(3) 0.0479(7) Uani 1 1 d .
H17A H 0.8757 0.9805 -0.1335 0.072 Uiso 1 1 calc R
H17B H 0.8821 1.0879 -0.0357 0.072 Uiso 1 1 calc R
H17C H 0.7833 1.0852 -0.1481 0.072 Uiso 1 1 calc R
C18 C 0.84871(19) 0.57437(18) 0.16292(15) 0.0180(4) Uani 1 1 d .
C19 C 0.9042(2) 0.70401(19) 0.19513(17) 0.0235(4) Uani 1 1 d .
H19 H 0.8829 0.7669 0.1493 0.028 Uiso 1 1 calc R
C20 C 0.9904(2) 0.7420(2) 0.29354(18) 0.0280(4) Uani 1 1 d .
H20 H 1.0273 0.8308 0.3149 0.034 Uiso 1 1 calc R
C21 C 1.0226(2) 0.6519(2) 0.36052(17) 0.0268(4) Uani 1 1 d .
H21 H 1.0822 0.6783 0.4276 0.032 Uiso 1 1 calc R
C22 C 0.9679(2) 0.5224(2) 0.32967(16) 0.0243(4) Uani 1 1 d .
H22 H 0.9903 0.4602 0.3758 0.029 Uiso 1 1 calc R
C23 C 0.8807(2) 0.48321(18) 0.23205(16) 0.0205(4) Uani 1 1 d .
H23 H 0.8425 0.3943 0.2120 0.025 Uiso 1 1 calc R
B1 B 0.9317(3) 0.1559(3) 0.2926(2) 0.0367(6) Uani 1 1 d .
F1 F 0.9278(2) 0.02801(14) 0.29559(14) 0.0548(4) Uani 1 1 d .
F2 F 0.8148(3) 0.1812(2) 0.3375(2) 0.1097(10) Uani 1 1 d .
F3 F 0.92984(18) 0.19076(14) 0.18433(13) 0.0521(4) Uani 1 1 d .
F4 F 1.0557(3) 0.2292(2) 0.34972(17) 0.0906(8) Uani 1 1 d .
N1S N 0.5969(4) 1.1053(3) 0.6256(2) 0.0728(8) Uani 1 1 d .
C1S C 0.6591(3) 1.0396(3) 0.5831(2) 0.0501(7) Uani 1 1 d .
C2S C 0.7366(4) 0.9584(3) 0.5276(3) 0.0636(8) Uani 1 1 d .
H2S1 H 0.8136 1.0112 0.4886 0.095 Uiso 1 1 calc R
H2S2 H 0.6691 0.8971 0.4743 0.095 Uiso 1 1 calc R
H2S3 H 0.7795 0.9116 0.5821 0.095 Uiso 1 1 calc R

loop_
_atom_site_aniso_label
_atom_site_aniso_U_11
_atom_site_aniso_U_22
_atom_site_aniso_U_33
_atom_site_aniso_U_23
_atom_site_aniso_U_13
_atom_site_aniso_U_12
Ni1 0.01248(16) 0.01937(17) 0.01297(16) 0.00101(12) 0.00101(12) 0.00517(12)
P1 0.0166(2) 0.0205(2) 0.0139(2) 0.00199(17) 0.00209(17) 0.00686(18)
P2 0.0131(2) 0.0186(2) 0.0172(2) 0.00114(17) 0.00027(17) 0.00407(17)
N1 0.0209(8) 0.0204(8) 0.0209(8) -0.0013(6) -0.0016(6) 0.0095(6)
C1 0.0274(10) 0.0259(10) 0.0192(9) 0.0002(8) 0.0030(8) 0.0139(8)
C2 0.0184(9) 0.0239(10) 0.0259(10) -0.0017(8) 0.0010(7) 0.0096(7)
C3 0.0189(9) 0.0281(10) 0.0242(10) 0.0071(8) 0.0019(8) -0.0006(8)
C4 0.0207(9) 0.0272(10) 0.0227(10) 0.0073(8) 0.0028(8) 0.0030(8)
C5 0.0189(9) 0.0296(10) 0.0144(9) 0.0021(7) 0.0033(7) 0.0099(8)
C6 0.0238(10) 0.0322(11) 0.0223(10) -0.0015(8) 0.0003(8) 0.0114(8)
C7 0.0250(10) 0.0488(14) 0.0224(10) -0.0087(9) -0.0030(8) 0.0141(10)
C8 0.0248(10) 0.0583(15) 0.0177(10) 0.0053(9) -0.0005(8) 0.0206(10)
C9 0.0297(11) 0.0427(13) 0.0265(11) 0.0147(9) 0.0052(9) 0.0162(10)
C10 0.0256(10) 0.0321(11) 0.0221(10) 0.0032(8) 0.0018(8) 0.0106(8)
C11 0.0242(9) 0.0156(9) 0.0242(10) -0.0021(7) -0.0006(8) 0.0102(7)
C12 0.0333(11) 0.0267(11) 0.0244(10) -0.0016(8) -0.0019(9) 0.0067(9)
C13 0.0462(13) 0.0250(11) 0.0274(11) 0.0014(9) 0.0083(10) 0.0079(10)
C14 0.0326(11) 0.0178(10) 0.0511(14) 0.0033(9) 0.0110(10) 0.0112(8)
C15 0.0266(11) 0.0209(10) 0.0604(16) 0.0076(10) -0.0081(10) 0.0047(8)
C16 0.0309(11) 0.0235(11) 0.0377(12) 0.0086(9) -0.0089(9) 0.0054(9)
C17 0.0415(14) 0.0275(12) 0.078(2) 0.0109(13) 0.0226(14) 0.0094(11)
C18 0.0124(8) 0.0223(9) 0.0196(9) 0.0018(7) 0.0009(7) 0.0049(7)
C19 0.0232(10) 0.0216(10) 0.0254(10) 0.0035(8) -0.0028(8) 0.0060(8)
C20 0.0251(10) 0.0243(10) 0.0311(11) -0.0029(8) -0.0046(8) 0.0025(8)
C21 0.0229(10) 0.0331(11) 0.0226(10) -0.0013(8) -0.0059(8) 0.0061(8)
C22 0.0241(10) 0.0301(11) 0.0218(10) 0.0060(8) 0.0001(8) 0.0121(8)
C23 0.0185(9) 0.0208(9) 0.0230(9) 0.0018(7) 0.0025(7) 0.0063(7)
B1 0.0390(15) 0.0296(13) 0.0438(16) 0.0093(11) 0.0079(12) 0.0104(11)
F1 0.0800(12) 0.0328(8) 0.0590(10) 0.0105(7) 0.0075(9) 0.0262(8)
F2 0.125(2) 0.0872(16) 0.157(2) 0.0536(16) 0.1002(19) 0.0709(15)
F3 0.0681(11) 0.0395(8) 0.0451(9) 0.0117(7) -0.0034(8) 0.0070(8)
F4 0.1049(17) 0.0723(14) 0.0688(13) 0.0187(11) -0.0360(12) -0.0194(12)
N1S 0.096(2) 0.0611(18) 0.0589(18) -0.0193(14) -0.0087(16) 0.0238(17)
C1S 0.0626(19) 0.0377(15) 0.0433(15) -0.0010(12) -0.0105(13) 0.0043(13)
C2S 0.067(2) 0.063(2) 0.064(2) -0.0044(16) -0.0023(16) 0.0265(17)

loop_
_atom_type_symbol
_atom_type_description
_atom_type_scat_dispersion_real
_atom_type_scat_dispersion_imag
_atom_type_scat_source
C C 0.0033 0.0016 'International Tables Vol C Tables 4.2.6.8 and 6.1.1.4'
H H 0.0000 0.0000 'International Tables Vol C Tables 4.2.6.8 and 6.1.1.4'
B B 0.0013 0.0007 'International Tables Vol C Tables 4.2.6.8 and 6.1.1.4'
N N 0.0061 0.0033 'International Tables Vol C Tables 4.2.6.8 and 6.1.1.4'
F F 0.0171 0.0103 'International Tables Vol C Tables 4.2.6.8 and 6.1.1.4'
P P 0.1023 0.0942 'International Tables Vol C Tables 4.2.6.8 and 6.1.1.4'
Ni Ni 0.3393 1.1124 'International Tables Vol C Tables 4.2.6.8 and 6.1.1.4'

loop_
_geom_angle_atom_site_label_1
_geom_angle_atom_site_label_2
_geom_angle_atom_site_label_3
_geom_angle
_geom_angle_site_symmetry_1
_geom_angle_site_symmetry_3
P1 Ni1 P1 180.0 . 2_665
P1 Ni1 P2 99.899(17) . .
P1 Ni1 P2 80.102(17) 2_665 .
P1 Ni1 P2 80.101(17) . 2_665
P1 Ni1 P2 99.898(17) 2_665 2_665
P2 Ni1 P2 180.0 . 2_665
C5 P1 C4 104.42(9) . .
C5 P1 C1 106.44(9) . .
C4 P1 C1 103.31(9) . .
C5 P1 Ni1 127.85(6) . .
C4 P1 Ni1 105.20(7) . .
C1 P1 Ni1 107.17(6) . .
C18 P2 C3 104.49(9) . .
C18 P2 C2 105.43(9) . 2_665
C3 P2 C2 102.63(10) . 2_665
C18 P2 Ni1 128.95(6) . .
C3 P2 Ni1 105.71(7) . .
C2 P2 Ni1 106.84(6) 2_665 .
C11 N1 C2 117.80(16) . .
C11 N1 C1 118.30(16) . .
C2 N1 C1 112.41(16) . .
N1 C1 P1 113.06(13) . .
N1 C1 H1A 109.0 . .
P1 C1 H1A 109.0 . .
N1 C1 H1B 109.0 . .
P1 C1 H1B 109.0 . .
H1A C1 H1B 107.8 . .
N1 C2 P2 112.58(13) . 2_665
N1 C2 H2A 109.1 . .
P2 C2 H2A 109.1 2_665 .
N1 C2 H2B 109.1 . .
P2 C2 H2B 109.1 2_665 .
H2A C2 H2B 107.8 . .
C4 C3 P2 111.42(13) 2_665 .
C4 C3 H3A 109.3 2_665 .
P2 C3 H3A 109.3 . .
C4 C3 H3B 109.3 2_665 .
P2 C3 H3B 109.3 . .
H3A C3 H3B 108.0 . .
C3 C4 P1 110.61(13) 2_665 .
C3 C4 H4A 109.5 2_665 .
P1 C4 H4A 109.5 . .
C3 C4 H4B 109.5 2_665 .
P1 C4 H4B 109.5 . .
H4A C4 H4B 108.1 . .
C10 C5 C6 119.45(18) . .
C10 C5 P1 119.23(15) . .
C6 C5 P1 121.30(15) . .
C7 C6 C5 120.0(2) . .
C7 C6 H6 120.0 . .
C5 C6 H6 120.0 . .
C8 C7 C6 120.0(2) . .
C8 C7 H7 120.0 . .
C6 C7 H7 120.0 . .
C9 C8 C7 120.6(2) . .
C9 C8 H8 119.7 . .
C7 C8 H8 119.7 . .
C8 C9 C10 119.9(2) . .
C8 C9 H9 120.0 . .
C10 C9 H9 120.0 . .
C9 C10 C5 120.0(2) . .
C9 C10 H10 120.0 . .
C5 C10 H10 120.0 . .
C16 C11 C12 117.13(19) . .
C16 C11 N1 121.29(18) . .
C12 C11 N1 121.29(18) . .
C13 C12 C11 120.9(2) . .
C13 C12 H12 119.5 . .
C11 C12 H12 119.5 . .
C12 C13 C14 121.9(2) . .
C12 C13 H13 119.1 . .
C14 C13 H13 119.1 . .
C15 C14 C13 117.0(2) . .
C15 C14 C17 121.2(2) . .
C13 C14 C17 121.8(2) . .
C14 C15 C16 122.2(2) . .
C14 C15 H15 118.9 . .
C16 C15 H15 118.9 . .
C15 C16 C11 120.8(2) . .
C15 C16 H16 119.6 . .
C11 C16 H16 119.6 . .
C14 C17 H17A 109.5 . .
C14 C17 H17B 109.5 . .
H17A C17 H17B 109.5 . .
C14 C17 H17C 109.5 . .
H17A C17 H17C 109.5 . .
H17B C17 H17C 109.5 . .
C19 C18 C23 118.79(17) . .
C19 C18 P2 120.07(14) . .
C23 C18 P2 121.14(14) . .
C20 C19 C18 120.54(19) . .
C20 C19 H19 119.7 . .
C18 C19 H19 119.7 . .
C21 C20 C19 120.36(19) . .
C21 C20 H20 119.8 . .
C19 C20 H20 119.8 . .
C20 C21 C22 119.76(19) . .
C20 C21 H21 120.1 . .
C22 C21 H21 120.1 . .
C23 C22 C21 120.42(18) . .
C23 C22 H22 119.8 . .
C21 C22 H22 119.8 . .
C22 C23 C18 120.12(18) . .
C22 C23 H23 119.9 . .
C18 C23 H23 119.9 . .
F2 B1 F4 109.3(3) . .
F2 B1 F1 110.2(2) . .
F4 B1 F1 110.4(2) . .
F2 B1 F3 108.1(2) . .
F4 B1 F3 108.2(2) . .
F1 B1 F3 110.6(2) . .
N1S C1S C2S 178.7(3) . .
C1S C2S H2S1 109.5 . .
C1S C2S H2S2 109.5 . .
H2S1 C2S H2S2 109.5 . .
C1S C2S H2S3 109.5 . .
H2S1 C2S H2S3 109.5 . .
H2S2 C2S H2S3 109.5 . .

loop_
_geom_bond_atom_site_label_1
_geom_bond_atom_site_label_2
_geom_bond_distance
_geom_bond_site_symmetry_2
Ni1 P1 2.2038(5) .
Ni1 P1 2.2038(5) 2_665
Ni1 P2 2.2163(5) .
Ni1 P2 2.2163(5) 2_665
P1 C5 1.8085(19) .
P1 C4 1.8294(19) .
P1 C1 1.8794(19) .
P2 C18 1.8133(19) .
P2 C3 1.8345(19) .
P2 C2 1.8851(19) 2_665
N1 C11 1.412(3) .
N1 C2 1.441(2) .
N1 C1 1.446(2) .
C1 H1A 0.9900 .
C1 H1B 0.9900 .
C2 P2 1.8851(19) 2_665
C2 H2A 0.9900 .
C2 H2B 0.9900 .
C3 C4 1.527(3) 2_665
C3 H3A 0.9900 .
C3 H3B 0.9900 .
C4 C3 1.527(3) 2_665
C4 H4A 0.9900 .
C4 H4B 0.9900 .
C5 C10 1.393(3) .
C5 C6 1.393(3) .
C6 C7 1.388(3) .
C6 H6 0.9500 .
C7 C8 1.378(3) .
C7 H7 0.9500 .
C8 C9 1.377(3) .
C8 H8 0.9500 .
C9 C10 1.390(3) .
C9 H9 0.9500 .
C10 H10 0.9500 .
C11 C16 1.399(3) .
C11 C12 1.400(3) .
C12 C13 1.387(3) .
C12 H12 0.9500 .
C13 C14 1.388(3) .
C13 H13 0.9500 .
C14 C15 1.380(3) .
C14 C17 1.509(3) .
C15 C16 1.387(3) .
C15 H15 0.9500 .
C16 H16 0.9500 .
C17 H17A 0.9800 .
C17 H17B 0.9800 .
C17 H17C 0.9800 .
C18 C19 1.392(3) .
C18 C23 1.400(3) .
C19 C20 1.387(3) .
C19 H19 0.9500 .
C20 C21 1.377(3) .
C20 H20 0.9500 .
C21 C22 1.387(3) .
C21 H21 0.9500 .
C22 C23 1.385(3) .
C22 H22 0.9500 .
C23 H23 0.9500 .
B1 F2 1.351(3) .
B1 F4 1.371(3) .
B1 F1 1.372(3) .
B1 F3 1.387(3) .
N1S C1S 1.150(4) .
C1S C2S 1.443(5) .
C2S H2S1 0.9800 .
C2S H2S2 0.9800 .
C2S H2S3 0.9800 .
